data_1501564
loop_
_publ_author_name
'Mohamed Osman Awaleh'
'Francois Brisse'
'Youssouf Djibril Soubaneh'
'Thierry Maris'
'Elias Said Dirieh'

_publ_section_title
;
 Four New Ag(I) Coordination Polymers: Synthesis, Crystal Structures and
 Thermal Stability
;
_journal_name_full 'J. Inorg. Organomet. Polym.'
_journal_page_first 816
_journal_page_last 824
_journal_paper_doi 10.1007/s10904-010-9407-0
_journal_volume 20
_journal_year 2010
_chemical_compound_source 'Synthesized by the authors. See text'
_chemical_formula_moiety 'C56 H56 Ag10 N10 O30 S8'
_chemical_formula_sum 'C56 H56 Ag10 N10 O30 S8'
_chemical_formula_weight 2684.29
_space_group_IT_number 14
_symmetry_cell_setting monoclinic
_symmetry_space_group_name_Hall '-P 2yn'
_symmetry_space_group_name_H-M 'P 1 21/n 1'
_atom_sites_solution_hydrogens geom
_atom_sites_solution_primary direct
_atom_sites_solution_secondary difmap
_audit_creation_method SHELXL-97
_cell_angle_alpha 90.00
_cell_angle_beta 96.9290(10)
_cell_angle_gamma 90.00
_cell_formula_units_Z 4
_cell_length_a 9.6877(2)
_cell_length_b 25.1542(6)
_cell_length_c 32.2345(7)
_cell_measurement_reflns_used 15612
_cell_measurement_temperature 150(2)
_cell_measurement_theta_max 68.31
_cell_measurement_theta_min 2.76
_cell_volume 7797.7(3)
_computing_cell_refinement 'SMART (Bruker, 2003)'
_computing_data_collection 'SMART (Bruker, 2003)'
_computing_data_reduction 'SAINT (Bruker, 2004)'
_computing_molecular_graphics 'SHELXTL (Bruker, 1997)'
_computing_publication_material 'UdMX (local program)'
_computing_structure_refinement 'SHELXL97 (Sheldrick, 1997)'
_computing_structure_solution 'SHELXS97 (Sheldrick, 1997)'
_diffrn_ambient_temperature 150(2)
_diffrn_detector_area_resol_mean 5.5
_diffrn_measured_fraction_theta_full 0.990
_diffrn_measured_fraction_theta_max 0.990
_diffrn_measurement_device_type 'Bruker Smart 6000'
_diffrn_measurement_method \w
_diffrn_radiation_monochromator graphite
_diffrn_radiation_source 'Sealed Tube'
_diffrn_radiation_type CuK\a
_diffrn_radiation_wavelength 1.54178
_diffrn_reflns_av_R_equivalents 0.065
_diffrn_reflns_av_sigmaI/netI 0.0581
_diffrn_reflns_limit_h_max 11
_diffrn_reflns_limit_h_min -10
_diffrn_reflns_limit_k_max 30
_diffrn_reflns_limit_k_min -30
_diffrn_reflns_limit_l_max 38
_diffrn_reflns_limit_l_min -38
_diffrn_reflns_number 103482
_diffrn_reflns_theta_full 68.64
_diffrn_reflns_theta_max 68.64
_diffrn_reflns_theta_min 2.23
_diffrn_standards_decay_% -1.63
_diffrn_standards_number 207
_exptl_absorpt_coefficient_mu 22.452
_exptl_absorpt_correction_T_max 0.2030
_exptl_absorpt_correction_T_min 0.1010
_exptl_absorpt_correction_type multi-scan
_exptl_absorpt_process_details 'Sadabs (Sheldrick,1996)'
_exptl_crystal_colour Colourless
_exptl_crystal_density_diffrn 2.286
_exptl_crystal_density_method 'not measured'
_exptl_crystal_description block
_exptl_crystal_F_000 5200
_exptl_crystal_size_max 0.14
_exptl_crystal_size_mid 0.10
_exptl_crystal_size_min 0.07
_refine_diff_density_max 1.158
_refine_diff_density_min -1.359
_refine_diff_density_rms 0.139
_refine_ls_extinction_method none
_refine_ls_goodness_of_fit_ref 0.922
_refine_ls_hydrogen_treatment constr
_refine_ls_matrix_type full
_refine_ls_number_parameters 1027
_refine_ls_number_reflns 14270
_refine_ls_number_restraints 0
_refine_ls_restrained_S_all 0.922
_refine_ls_R_factor_all 0.0690
_refine_ls_R_factor_gt 0.0412
_refine_ls_shift/su_max 0.001
_refine_ls_shift/su_mean 0.000
_refine_ls_structure_factor_coef Fsqd
_refine_ls_weighting_details 'calc w=1/[\s^2^(Fo^2^)+(0.0547P)^2^+0.0000P] where P=(Fo^2^+2Fc^2^)/3'
_refine_ls_weighting_scheme calc
_refine_ls_wR_factor_gt 0.0963
_refine_ls_wR_factor_ref 0.1051
_reflns_number_gt 9349
_reflns_number_total 14270
_reflns_threshold_expression I>2\s(I)
_cod_data_source_file deposit.cif
_cod_data_source_block complex4
_cod_depositor_comments
;
 Updated values of the _geom_angle_atom_site_label_*,
 _geom_bond_atom_site_label_* and _geom_torsion_atom_site_label_*
 data items to establish relationships between loop packets from
 different data loops.

 Antanas Vaitkus,
 2020-10-02
;
_cod_original_sg_symbol_H-M P21/n
_cod_database_code 1501564

loop_
_symmetry_equiv_pos_as_xyz
'x, y, z'
'-x+1/2, y+1/2, -z+1/2'
'-x, -y, -z'
'x-1/2, -y-1/2, z-1/2'

loop_
_atom_site_label
_atom_site_type_symbol
_atom_site_fract_x
_atom_site_fract_y
_atom_site_fract_z
_atom_site_U_iso_or_equiv
_atom_site_adp_type
_atom_site_occupancy
_atom_site_symmetry_multiplicity
_atom_site_calc_flag
_atom_site_refinement_flags
Ag1 Ag -0.19774(6) 0.49553(2) 0.125089(19) 0.04860(16) Uani 1 1 d .
Ag2 Ag 0.13916(6) 0.57501(2) 0.207872(16) 0.04032(14) Uani 1 1 d .
Ag3 Ag 0.56785(6) 0.60273(2) 0.16023(2) 0.05206(17) Uani 1 1 d .
Ag4 Ag 0.68411(5) 0.74635(2) 0.214102(16) 0.03946(14) Uani 1 1 d .
Ag5 Ag 1.21218(5) 0.74713(2) 0.282372(16) 0.03893(14) Uani 1 1 d .
Ag6 Ag 1.14179(6) 0.60109(2) 0.33928(2) 0.05179(17) Uani 1 1 d .
Ag7 Ag 0.67132(6) 0.57634(2) 0.292789(17) 0.04119(14) Uani 1 1 d .
Ag8 Ag 0.40841(7) 0.48943(3) 0.38327(3) 0.0841(3) Uani 1 1 d .
Ag9 Ag 0.26770(5) 0.37006(2) 0.281999(17) 0.04212(14) Uani 1 1 d .
Ag10 Ag -0.25637(5) 0.36927(2) 0.217637(16) 0.04141(14) Uani 1 1 d .
S1 S -0.18608(17) 0.39350(7) 0.14713(5) 0.0334(4) Uani 1 1 d .
S2 S 0.05206(17) 0.49742(6) 0.15448(5) 0.0304(4) Uani 1 1 d .
S3 S 0.30441(17) 0.61655(6) 0.16134(5) 0.0304(4) Uani 1 1 d .
S4 S 0.55964(17) 0.70914(7) 0.14935(5) 0.0331(4) Uani 1 1 d .
S5 S 1.14392(17) 0.70744(7) 0.34682(5) 0.0328(4) Uani 1 1 d .
S6 S 0.87523(17) 0.61735(6) 0.33825(5) 0.0300(4) Uani 1 1 d .
S7 S 0.62364(17) 0.49827(6) 0.34734(6) 0.0334(4) Uani 1 1 d .
S8 S 0.39591(17) 0.39107(6) 0.35344(6) 0.0337(4) Uani 1 1 d .
O11 O -0.1611(4) 0.35375(19) 0.28866(15) 0.0373(11) Uani 1 1 d .
O12 O 0.0177(5) 0.3761(2) 0.25828(15) 0.0453(13) Uani 1 1 d .
O13 O 0.0467(5) 0.3534(2) 0.32289(15) 0.0449(13) Uani 1 1 d .
O21 O 0.3106(5) 0.35149(19) 0.21214(15) 0.0400(12) Uani 1 1 d .
O22 O 0.4911(5) 0.3510(2) 0.17794(15) 0.0458(13) Uani 1 1 d .
O23 O 0.5123(5) 0.3767(2) 0.24188(16) 0.0468(13) Uani 1 1 d .
O31 O 0.5852(7) 0.5320(3) 0.2324(2) 0.088(2) Uani 1 1 d .
O32 O 0.6295(6) 0.5019(3) 0.17529(19) 0.077(2) Uani 1 1 d .
O33 O 0.7559(6) 0.4784(2) 0.2322(2) 0.0706(19) Uani 1 1 d .
O41 O 0.6691(5) 0.5700(2) 0.09698(16) 0.0549(15) Uani 1 1 d .
O42 O 0.5764(6) 0.5813(2) 0.03394(17) 0.0613(16) Uani 1 1 d .
O43 O 0.6932(6) 0.5102(2) 0.05186(16) 0.0500(14) Uani 1 1 d .
O51 O 0.7389(5) 0.6392(2) 0.22807(16) 0.0512(14) Uani 1 1 d .
O52 O 0.8368(6) 0.6005(2) 0.17945(17) 0.0609(16) Uani 1 1 d .
O53 O 0.9638(6) 0.6307(2) 0.23352(19) 0.0624(17) Uani 1 1 d .
O61 O 0.9296(5) 0.7598(2) 0.24663(16) 0.0495(14) Uani 1 1 d .
O62 O 0.9099(6) 0.7539(3) 0.18023(17) 0.0633(17) Uani 1 1 d .
O63 O 1.1118(5) 0.7675(2) 0.21420(15) 0.0413(12) Uani 1 1 d .
O71 O 1.4646(6) 0.7562(2) 0.31692(16) 0.0561(15) Uani 1 1 d .
O72 O 1.4323(5) 0.7595(2) 0.25060(15) 0.0460(13) Uani 1 1 d .
O73 O 1.6412(5) 0.76657(19) 0.28232(15) 0.0387(12) Uani 1 1 d .
O81 O 1.2452(8) 0.5866(3) 0.4655(2) 0.101(3) Uani 1 1 d .
O82 O 1.2886(6) 0.5656(2) 0.40443(18) 0.0560(15) Uani 1 1 d .
O83 O 1.3499(8) 0.5128(4) 0.4534(3) 0.116(3) Uani 1 1 d .
O91 O 0.4807(6) 0.6330(2) 0.2662(2) 0.0683(18) Uani 1 1 d .
O92 O 0.2614(5) 0.6400(2) 0.27048(16) 0.0531(15) Uani 1 1 d .
O93 O 0.3944(6) 0.6026(2) 0.31974(18) 0.0585(15) Uani 1 1 d .
O121 O 0.2063(8) 0.5002(4) 0.3250(2) 0.102(3) Uani 1 1 d .
O122 O 0.1102(7) 0.5344(3) 0.2711(2) 0.086(2) Uani 1 1 d .
O123 O 0.2685(7) 0.4768(2) 0.2659(2) 0.0717(18) Uani 1 1 d .
N1 N -0.0312(6) 0.3615(2) 0.29021(17) 0.0333(13) Uani 1 1 d .
N2 N 0.4392(6) 0.3604(2) 0.21012(18) 0.0336(13) Uani 1 1 d .
N3 N 0.6584(7) 0.5036(2) 0.2137(2) 0.0411(15) Uani 1 1 d .
N4 N 0.6454(6) 0.5540(3) 0.06005(19) 0.0411(15) Uani 1 1 d .
N5 N 0.8484(6) 0.6236(2) 0.21337(19) 0.0390(14) Uani 1 1 d .
N6 N 0.9840(6) 0.7600(2) 0.21330(19) 0.0362(14) Uani 1 1 d .
N7 N 1.5123(6) 0.7605(2) 0.28364(18) 0.0352(14) Uani 1 1 d .
N8 N 1.2929(7) 0.5566(3) 0.4419(2) 0.0566(19) Uani 1 1 d .
N9 N 0.3805(6) 0.6254(2) 0.28510(19) 0.0381(14) Uani 1 1 d .
N12 N 0.1972(7) 0.5027(3) 0.2868(2) 0.0447(16) Uani 1 1 d .
C11 C -0.2417(7) 0.3486(3) 0.1058(2) 0.0327(16) Uani 1 1 d .
C12 C -0.1934(8) 0.2976(3) 0.1044(2) 0.0411(18) Uani 1 1 d .
H12 H -0.1241 0.2852 0.1255 0.049 Uiso 1 1 calc R
C13 C -0.2458(8) 0.2645(3) 0.0723(2) 0.0441(19) Uani 1 1 d .
H13 H -0.2096 0.2295 0.0711 0.053 Uiso 1 1 calc R
C14 C -0.3488(8) 0.2808(3) 0.0421(2) 0.0416(18) Uani 1 1 d .
H14 H -0.3853 0.2574 0.0204 0.050 Uiso 1 1 calc R
C15 C -0.3976(9) 0.3317(3) 0.0441(3) 0.058(2) Uani 1 1 d .
H15 H -0.4706 0.3434 0.0238 0.070 Uiso 1 1 calc R
C16 C -0.3423(9) 0.3663(3) 0.0750(2) 0.053(2) Uani 1 1 d .
H16 H -0.3735 0.4021 0.0751 0.064 Uiso 1 1 calc R
C17 C 0.0022(6) 0.3880(3) 0.1543(2) 0.0358(17) Uani 1 1 d .
H17A H 0.0302 0.3537 0.1679 0.043 Uiso 1 1 calc R
H17B H 0.0383 0.3892 0.1269 0.043 Uiso 1 1 calc R
C18 C 0.0620(7) 0.4343(2) 0.1818(2) 0.0331(16) Uani 1 1 d .
H18A H 0.1604 0.4266 0.1920 0.040 Uiso 1 1 calc R
H18B H 0.0105 0.4371 0.2064 0.040 Uiso 1 1 calc R
C21 C 0.1667(7) 0.4851(2) 0.1158(2) 0.0294(15) Uani 1 1 d .
C22 C 0.1135(7) 0.4808(3) 0.0743(2) 0.0350(16) Uani 1 1 d .
H22 H 0.0163 0.4832 0.0659 0.042 Uiso 1 1 calc R
C23 C 0.2063(8) 0.4727(3) 0.0451(2) 0.0421(18) Uani 1 1 d .
H23 H 0.1727 0.4707 0.0162 0.050 Uiso 1 1 calc R
C24 C 0.3476(8) 0.4678(3) 0.0580(2) 0.048(2) Uani 1 1 d .
H24 H 0.4108 0.4617 0.0381 0.057 Uiso 1 1 calc R
C25 C 0.3947(8) 0.4716(3) 0.0995(2) 0.0446(19) Uani 1 1 d .
H25 H 0.4916 0.4680 0.1081 0.054 Uiso 1 1 calc R
C26 C 0.3080(7) 0.4805(3) 0.1289(2) 0.0372(17) Uani 1 1 d .
H26 H 0.3431 0.4835 0.1576 0.045 Uiso 1 1 calc R
C31 C 0.2090(7) 0.6166(3) 0.1101(2) 0.0335(16) Uani 1 1 d .
C32 C 0.2805(8) 0.6089(3) 0.0754(2) 0.0418(18) Uani 1 1 d .
H32 H 0.3790 0.6061 0.0789 0.050 Uiso 1 1 calc R
C33 C 0.2082(11) 0.6054(3) 0.0369(3) 0.062(3) Uani 1 1 d .
H33 H 0.2565 0.5989 0.0134 0.075 Uiso 1 1 calc R
C34 C 0.0643(11) 0.6111(3) 0.0311(3) 0.064(3) Uani 1 1 d .
H34 H 0.0150 0.6091 0.0038 0.077 Uiso 1 1 calc R
C35 C -0.0057(9) 0.6197(3) 0.0647(3) 0.060(3) Uani 1 1 d .
H35 H -0.1039 0.6240 0.0607 0.071 Uiso 1 1 calc R
C36 C 0.0652(8) 0.6221(3) 0.1052(3) 0.048(2) Uani 1 1 d .
H36 H 0.0162 0.6274 0.1286 0.057 Uiso 1 1 calc R
C38 C 0.3731(6) 0.7225(2) 0.1459(2) 0.0312(15) Uani 1 1 d .
H38A H 0.3583 0.7601 0.1531 0.037 Uiso 1 1 calc R
H38B H 0.3300 0.7166 0.1168 0.037 Uiso 1 1 calc R
C39 C 0.3037(7) 0.6870(2) 0.1749(2) 0.0322(15) Uani 1 1 d .
H39A H 0.2062 0.6987 0.1750 0.039 Uiso 1 1 calc R
H39B H 0.3514 0.6915 0.2037 0.039 Uiso 1 1 calc R
C41 C 0.6038(6) 0.7428(3) 0.1038(2) 0.0304(15) Uani 1 1 d .
C42 C 0.6211(7) 0.7142(3) 0.0687(2) 0.0429(18) Uani 1 1 d .
H42 H 0.6119 0.6766 0.0685 0.051 Uiso 1 1 calc R
C43 C 0.6525(8) 0.7412(4) 0.0333(3) 0.055(2) Uani 1 1 d .
H43 H 0.6642 0.7219 0.0086 0.066 Uiso 1 1 calc R
C44 C 0.6666(7) 0.7957(4) 0.0338(2) 0.048(2) Uani 1 1 d .
H44 H 0.6871 0.8139 0.0094 0.058 Uiso 1 1 calc R
C45 C 0.6511(7) 0.8239(3) 0.0694(2) 0.0427(19) Uani 1 1 d .
H45 H 0.6613 0.8615 0.0697 0.051 Uiso 1 1 calc R
C46 C 0.6211(7) 0.7979(3) 0.1044(2) 0.0353(16) Uani 1 1 d .
H46 H 0.6119 0.8173 0.1292 0.042 Uiso 1 1 calc R
C51 C 1.2400(7) 0.7388(3) 0.3913(2) 0.0324(16) Uani 1 1 d .
C52 C 1.2327(8) 0.7930(3) 0.3971(2) 0.0462(19) Uani 1 1 d .
H52 H 1.1750 0.8143 0.3778 0.055 Uiso 1 1 calc R
C53 C 1.3100(8) 0.8162(3) 0.4314(2) 0.047(2) Uani 1 1 d .
H53 H 1.3041 0.8534 0.4359 0.057 Uiso 1 1 calc R
C54 C 1.3953(8) 0.7853(3) 0.4589(2) 0.0436(19) Uani 1 1 d .
H54 H 1.4506 0.8010 0.4820 0.052 Uiso 1 1 calc R
C55 C 1.3993(8) 0.7311(3) 0.4524(2) 0.051(2) Uani 1 1 d .
H55 H 1.4573 0.7097 0.4715 0.062 Uiso 1 1 calc R
C56 C 1.3214(8) 0.7076(3) 0.4190(2) 0.048(2) Uani 1 1 d .
H56 H 1.3240 0.6701 0.4153 0.057 Uiso 1 1 calc R
C57 C 0.9642(7) 0.7227(3) 0.3535(2) 0.0332(16) Uani 1 1 d .
H57A H 0.9492 0.7167 0.3829 0.040 Uiso 1 1 calc R
H57B H 0.9449 0.7606 0.3467 0.040 Uiso 1 1 calc R
C58 C 0.8655(7) 0.6879(3) 0.3252(2) 0.0343(16) Uani 1 1 d .
H58A H 0.8860 0.6924 0.2960 0.041 Uiso 1 1 calc R
H58B H 0.7692 0.7004 0.3265 0.041 Uiso 1 1 calc R
C61 C 0.8221(7) 0.6180(2) 0.3897(2) 0.0283(15) Uani 1 1 d .
C62 C 0.9228(7) 0.6165(3) 0.4238(2) 0.0346(16) Uani 1 1 d .
H62 H 1.0186 0.6166 0.4202 0.042 Uiso 1 1 calc R
C63 C 0.8816(8) 0.6148(3) 0.4636(2) 0.0452(19) Uani 1 1 d .
H63 H 0.9501 0.6140 0.4873 0.054 Uiso 1 1 calc R
C64 C 0.7434(9) 0.6143(3) 0.4692(2) 0.046(2) Uani 1 1 d .
H64 H 0.7164 0.6122 0.4966 0.055 Uiso 1 1 calc R
C65 C 0.6438(8) 0.6169(3) 0.4346(2) 0.0414(18) Uani 1 1 d .
H65 H 0.5479 0.6173 0.4382 0.050 Uiso 1 1 calc R
C66 C 0.6831(7) 0.6190(2) 0.3948(2) 0.0316(15) Uani 1 1 d .
H66 H 0.6146 0.6211 0.3712 0.038 Uiso 1 1 calc R
C71 C 0.7763(7) 0.4850(2) 0.3827(2) 0.0326(16) Uani 1 1 d .
C72 C 0.9017(7) 0.4797(3) 0.3674(2) 0.0356(16) Uani 1 1 d .
H72 H 0.9071 0.4826 0.3383 0.043 Uiso 1 1 calc R
C73 C 1.0214(8) 0.4700(3) 0.3950(3) 0.048(2) Uani 1 1 d .
H73 H 1.1088 0.4656 0.3849 0.057 Uiso 1 1 calc R
C74 C 1.0107(9) 0.4669(3) 0.4375(3) 0.050(2) Uani 1 1 d .
H74 H 1.0920 0.4607 0.4564 0.060 Uiso 1 1 calc R
C75 C 0.8869(9) 0.4724(3) 0.4525(2) 0.047(2) Uani 1 1 d .
H75 H 0.8817 0.4699 0.4816 0.057 Uiso 1 1 calc R
C76 C 0.7671(8) 0.4819(3) 0.4250(2) 0.0391(17) Uani 1 1 d .
H76 H 0.6799 0.4861 0.4353 0.047 Uiso 1 1 calc R
C77 C 0.6083(7) 0.4364(3) 0.3177(2) 0.0340(16) Uani 1 1 d .
H77A H 0.5326 0.4402 0.2943 0.041 Uiso 1 1 calc R
H77B H 0.6958 0.4303 0.3054 0.041 Uiso 1 1 calc R
C78 C 0.5783(6) 0.3880(3) 0.3438(2) 0.0335(16) Uani 1 1 d .
H78A H 0.6398 0.3882 0.3707 0.040 Uiso 1 1 calc R
H78B H 0.5956 0.3549 0.3287 0.040 Uiso 1 1 calc R
C81 C 0.3793(7) 0.3406(3) 0.3912(2) 0.0333(16) Uani 1 1 d .
C82 C 0.4768(7) 0.3007(3) 0.4015(2) 0.0395(17) Uani 1 1 d .
H82 H 0.5588 0.2993 0.3881 0.047 Uiso 1 1 calc R
C83 C 0.4543(8) 0.2633(3) 0.4311(2) 0.0425(18) Uani 1 1 d .
H83 H 0.5212 0.2361 0.4380 0.051 Uiso 1 1 calc R
C84 C 0.3374(7) 0.2647(3) 0.4507(2) 0.0399(18) Uani 1 1 d .
H84 H 0.3237 0.2388 0.4713 0.048 Uiso 1 1 calc R
C85 C 0.2390(7) 0.3036(3) 0.4406(2) 0.0417(18) Uani 1 1 d .
H85 H 0.1569 0.3043 0.4540 0.050 Uiso 1 1 calc R
C86 C 0.2596(7) 0.3420(3) 0.4110(2) 0.0369(17) Uani 1 1 d .
H86 H 0.1920 0.3690 0.4042 0.044 Uiso 1 1 calc R

loop_
_atom_site_aniso_label
_atom_site_aniso_U_11
_atom_site_aniso_U_22
_atom_site_aniso_U_33
_atom_site_aniso_U_23
_atom_site_aniso_U_13
_atom_site_aniso_U_12
Ag1 0.0364(3) 0.0546(4) 0.0544(4) 0.0078(3) 0.0038(3) 0.0128(3)
Ag2 0.0423(3) 0.0441(3) 0.0356(3) 0.0003(2) 0.0091(2) -0.0065(2)
Ag3 0.0364(3) 0.0442(3) 0.0738(4) -0.0108(3) -0.0005(3) 0.0115(3)
Ag4 0.0323(3) 0.0442(3) 0.0412(3) -0.0042(2) 0.0018(2) 0.0008(2)
Ag5 0.0331(3) 0.0434(3) 0.0409(3) 0.0037(2) 0.0070(2) 0.0002(2)
Ag6 0.0443(4) 0.0407(3) 0.0735(4) 0.0013(3) 0.0202(3) 0.0079(3)
Ag7 0.0385(3) 0.0465(3) 0.0370(3) -0.0028(3) -0.0021(2) -0.0042(2)
Ag8 0.0434(4) 0.0731(5) 0.1408(8) -0.0513(5) 0.0321(4) -0.0021(3)
Ag9 0.0271(3) 0.0580(4) 0.0414(3) -0.0002(3) 0.0047(2) -0.0020(2)
Ag10 0.0277(3) 0.0586(4) 0.0380(3) 0.0028(3) 0.0046(2) -0.0015(2)
S1 0.0309(9) 0.0310(9) 0.0389(10) -0.0016(8) 0.0062(7) -0.0018(7)
S2 0.0304(9) 0.0272(9) 0.0344(9) 0.0012(7) 0.0073(7) -0.0013(7)
S3 0.0322(9) 0.0263(9) 0.0327(9) -0.0006(7) 0.0039(7) -0.0015(7)
S4 0.0281(9) 0.0330(9) 0.0378(10) 0.0013(8) 0.0023(7) -0.0018(7)
S5 0.0295(9) 0.0341(10) 0.0350(9) -0.0013(7) 0.0048(7) -0.0047(7)
S6 0.0299(9) 0.0288(9) 0.0310(9) 0.0008(7) 0.0023(7) -0.0044(7)
S7 0.0285(9) 0.0241(9) 0.0463(10) -0.0019(8) -0.0015(7) -0.0013(7)
S8 0.0274(9) 0.0291(9) 0.0442(10) 0.0020(8) 0.0026(7) -0.0004(7)
O11 0.021(3) 0.046(3) 0.044(3) 0.002(2) 0.001(2) -0.001(2)
O12 0.033(3) 0.056(3) 0.049(3) 0.020(3) 0.010(2) -0.003(2)
O13 0.037(3) 0.056(3) 0.040(3) 0.006(3) -0.002(2) -0.005(2)
O21 0.021(3) 0.045(3) 0.055(3) -0.002(2) 0.008(2) -0.002(2)
O22 0.041(3) 0.058(4) 0.041(3) -0.008(3) 0.015(2) -0.010(2)
O23 0.036(3) 0.060(4) 0.044(3) -0.017(3) 0.002(2) -0.011(2)
O31 0.075(5) 0.121(6) 0.064(4) -0.050(4) -0.012(4) 0.025(4)
O32 0.055(4) 0.127(6) 0.047(4) -0.023(4) 0.004(3) 0.013(4)
O33 0.059(4) 0.055(4) 0.091(5) -0.002(3) -0.021(4) 0.006(3)
O41 0.052(3) 0.077(4) 0.035(3) -0.009(3) 0.001(2) 0.018(3)
O42 0.082(4) 0.057(4) 0.043(3) 0.008(3) 0.000(3) 0.030(3)
O43 0.065(4) 0.038(3) 0.047(3) -0.005(3) 0.004(3) 0.017(3)
O51 0.045(3) 0.067(4) 0.043(3) 0.010(3) 0.012(2) 0.021(3)
O52 0.063(4) 0.069(4) 0.050(4) -0.020(3) 0.005(3) 0.010(3)
O53 0.035(3) 0.072(4) 0.076(4) -0.019(3) -0.011(3) 0.013(3)
O61 0.047(3) 0.061(4) 0.042(3) 0.000(3) 0.013(3) -0.006(3)
O62 0.054(4) 0.092(5) 0.040(3) 0.008(3) -0.006(3) -0.016(3)
O63 0.027(3) 0.050(3) 0.047(3) -0.001(2) 0.007(2) 0.003(2)
O71 0.049(3) 0.080(4) 0.041(3) -0.010(3) 0.012(3) -0.016(3)
O72 0.042(3) 0.057(4) 0.037(3) -0.006(3) -0.004(2) -0.007(2)
O73 0.027(3) 0.044(3) 0.045(3) 0.002(2) 0.005(2) 0.007(2)
O81 0.086(6) 0.134(7) 0.089(5) -0.039(5) 0.043(4) -0.005(5)
O82 0.052(4) 0.065(4) 0.051(4) -0.003(3) 0.005(3) 0.008(3)
O83 0.088(6) 0.122(7) 0.143(8) 0.072(6) 0.037(5) 0.036(5)
O91 0.049(4) 0.078(5) 0.083(4) 0.023(4) 0.029(3) 0.024(3)
O92 0.043(3) 0.073(4) 0.043(3) -0.007(3) 0.003(2) 0.016(3)
O93 0.051(4) 0.068(4) 0.056(4) 0.018(3) 0.004(3) 0.014(3)
O121 0.098(6) 0.157(8) 0.053(4) 0.027(5) 0.010(4) 0.024(5)
O122 0.085(5) 0.115(6) 0.064(4) 0.049(4) 0.031(4) 0.047(4)
O123 0.073(5) 0.061(4) 0.087(5) -0.012(4) 0.034(4) 0.007(3)
N1 0.031(3) 0.035(3) 0.035(3) 0.002(3) 0.006(3) -0.001(3)
N2 0.033(4) 0.029(3) 0.039(4) 0.000(3) 0.006(3) 0.002(2)
N3 0.047(4) 0.034(4) 0.043(4) -0.012(3) 0.011(3) -0.008(3)
N4 0.037(4) 0.050(4) 0.038(4) -0.001(3) 0.009(3) 0.000(3)
N5 0.040(4) 0.032(3) 0.046(4) 0.002(3) 0.009(3) 0.003(3)
N6 0.033(4) 0.028(3) 0.046(4) 0.010(3) 0.002(3) 0.003(3)
N7 0.036(4) 0.030(3) 0.040(4) -0.006(3) 0.005(3) 0.000(3)
N8 0.041(4) 0.067(5) 0.065(5) 0.012(4) 0.016(4) -0.001(4)
N9 0.033(4) 0.038(4) 0.042(4) 0.004(3) 0.002(3) 0.006(3)
N12 0.056(4) 0.037(4) 0.040(4) 0.010(3) 0.004(3) -0.002(3)
C11 0.028(4) 0.033(4) 0.039(4) 0.006(3) 0.009(3) -0.002(3)
C12 0.045(5) 0.032(4) 0.045(4) 0.005(4) 0.001(3) -0.002(3)
C13 0.057(5) 0.029(4) 0.046(5) -0.003(4) 0.007(4) 0.005(4)
C14 0.045(5) 0.041(5) 0.040(4) -0.005(4) 0.012(3) -0.006(4)
C15 0.063(6) 0.055(6) 0.052(5) -0.003(4) -0.017(4) 0.011(4)
C16 0.066(6) 0.037(5) 0.051(5) -0.006(4) -0.011(4) 0.015(4)
C17 0.025(4) 0.029(4) 0.053(5) 0.005(3) 0.005(3) -0.001(3)
C18 0.032(4) 0.032(4) 0.035(4) 0.007(3) 0.001(3) -0.005(3)
C21 0.035(4) 0.022(4) 0.031(4) -0.003(3) 0.004(3) -0.002(3)
C22 0.039(4) 0.026(4) 0.042(4) 0.001(3) 0.008(3) -0.005(3)
C23 0.054(5) 0.039(4) 0.035(4) -0.006(3) 0.012(4) -0.005(4)
C24 0.049(5) 0.045(5) 0.054(5) -0.010(4) 0.026(4) -0.005(4)
C25 0.033(4) 0.048(5) 0.054(5) -0.005(4) 0.013(4) 0.002(3)
C26 0.038(4) 0.032(4) 0.042(4) -0.006(3) 0.007(3) -0.001(3)
C31 0.035(4) 0.021(4) 0.042(4) 0.004(3) -0.004(3) -0.006(3)
C32 0.058(5) 0.037(4) 0.030(4) 0.000(3) 0.002(3) -0.010(4)
C33 0.107(8) 0.038(5) 0.042(5) 0.000(4) 0.009(5) -0.013(5)
C34 0.097(8) 0.036(5) 0.052(6) 0.003(4) -0.021(6) -0.007(5)
C35 0.056(6) 0.027(4) 0.088(7) 0.012(5) -0.026(5) -0.005(4)
C36 0.044(5) 0.030(4) 0.069(6) 0.014(4) 0.005(4) 0.001(3)
C38 0.030(4) 0.020(3) 0.042(4) 0.001(3) -0.003(3) 0.000(3)
C39 0.029(4) 0.030(4) 0.036(4) -0.004(3) 0.002(3) 0.002(3)
C41 0.023(4) 0.032(4) 0.035(4) -0.002(3) 0.002(3) 0.004(3)
C42 0.042(5) 0.038(4) 0.048(5) -0.008(4) 0.002(4) -0.003(3)
C43 0.036(5) 0.086(7) 0.045(5) -0.008(5) 0.016(4) -0.007(4)
C44 0.034(4) 0.068(6) 0.045(5) 0.010(4) 0.011(3) -0.006(4)
C45 0.026(4) 0.048(5) 0.055(5) 0.011(4) 0.005(3) -0.008(3)
C46 0.029(4) 0.039(4) 0.039(4) -0.002(3) 0.008(3) -0.002(3)
C51 0.034(4) 0.035(4) 0.028(4) 0.001(3) 0.005(3) -0.003(3)
C52 0.052(5) 0.037(5) 0.048(5) 0.006(4) 0.000(4) 0.001(4)
C53 0.059(5) 0.030(4) 0.053(5) -0.009(4) 0.007(4) -0.008(4)
C54 0.050(5) 0.045(5) 0.035(4) -0.007(4) 0.002(3) -0.007(4)
C55 0.049(5) 0.054(5) 0.048(5) -0.004(4) -0.006(4) 0.006(4)
C56 0.058(5) 0.036(4) 0.047(5) -0.007(4) -0.005(4) 0.006(4)
C57 0.035(4) 0.027(4) 0.039(4) 0.003(3) 0.010(3) 0.001(3)
C58 0.036(4) 0.029(4) 0.038(4) 0.008(3) 0.007(3) 0.001(3)
C61 0.034(4) 0.018(3) 0.032(4) 0.000(3) 0.001(3) -0.003(3)
C62 0.039(4) 0.029(4) 0.034(4) 0.005(3) -0.001(3) -0.003(3)
C63 0.054(5) 0.042(5) 0.036(4) 0.003(4) -0.011(4) -0.003(4)
C64 0.078(6) 0.033(4) 0.029(4) 0.000(3) 0.012(4) -0.002(4)
C65 0.047(5) 0.025(4) 0.055(5) -0.006(3) 0.021(4) 0.000(3)
C66 0.033(4) 0.024(4) 0.037(4) -0.003(3) 0.000(3) 0.002(3)
C71 0.027(4) 0.018(3) 0.052(5) 0.002(3) 0.001(3) -0.002(3)
C72 0.031(4) 0.033(4) 0.043(4) -0.002(3) 0.004(3) -0.003(3)
C73 0.031(4) 0.035(4) 0.076(6) 0.002(4) 0.003(4) -0.004(3)
C74 0.051(5) 0.032(4) 0.061(6) 0.007(4) -0.018(4) -0.007(4)
C75 0.062(6) 0.040(5) 0.037(4) 0.002(4) -0.004(4) 0.003(4)
C76 0.050(5) 0.025(4) 0.042(4) 0.000(3) 0.004(3) -0.003(3)
C77 0.030(4) 0.033(4) 0.038(4) 0.000(3) -0.002(3) -0.006(3)
C78 0.025(4) 0.031(4) 0.044(4) -0.004(3) 0.003(3) 0.003(3)
C81 0.034(4) 0.029(4) 0.035(4) -0.003(3) -0.001(3) -0.001(3)
C82 0.037(4) 0.038(4) 0.044(4) -0.004(4) 0.004(3) -0.001(3)
C83 0.046(5) 0.037(4) 0.044(5) 0.002(4) 0.001(4) 0.002(3)
C84 0.032(4) 0.049(5) 0.037(4) 0.003(3) -0.003(3) -0.010(3)
C85 0.034(4) 0.057(5) 0.035(4) -0.007(4) 0.006(3) -0.007(4)
C86 0.030(4) 0.037(4) 0.043(4) -0.007(3) 0.003(3) 0.004(3)

loop_
_atom_type_symbol
_atom_type_description
_atom_type_scat_dispersion_real
_atom_type_scat_dispersion_imag
_atom_type_scat_source
C C 0.0181 0.0091 'International Tables Vol C Tables 4.2.6.8 and 6.1.1.4'
H H 0.0000 0.0000 'International Tables Vol C Tables 4.2.6.8 and 6.1.1.4'
N N 0.0311 0.0180 'International Tables Vol C Tables 4.2.6.8 and 6.1.1.4'
O O 0.0492 0.0322 'International Tables Vol C Tables 4.2.6.8 and 6.1.1.4'
S S 0.3331 0.5567 'International Tables Vol C Tables 4.2.6.8 and 6.1.1.4'
Ag Ag 0.1306 4.2820 'International Tables Vol C Tables 4.2.6.8 and 6.1.1.4'

loop_
_geom_angle_atom_site_label_1
_geom_angle_atom_site_label_2
_geom_angle_atom_site_label_3
_geom_angle_site_symmetry_1
_geom_angle_site_symmetry_3
_geom_angle
_geom_angle_publ_flag
O41 Ag1 O32 1_455 1_455 79.6(2) y
O41 Ag1 S2 1_455 . 125.76(15) y
O32 Ag1 S2 1_455 . 116.98(14) y
O41 Ag1 O43 1_455 1_455 51.52(16) y
O32 Ag1 O43 1_455 1_455 111.55(19) y
S2 Ag1 O43 . 1_455 129.66(14) y
O41 Ag1 S1 1_455 . 149.38(15) y
O32 Ag1 S1 1_455 . 84.15(18) y
S2 Ag1 S1 . . 84.77(5) y
O43 Ag1 S1 1_455 . 113.26(13) y
O122 Ag2 O53 . 1_455 77.9(2) y
O122 Ag2 S3 . . 147.86(18) y
O53 Ag2 S3 1_455 . 118.70(16) y
O122 Ag2 S2 . . 100.5(2) y
O53 Ag2 S2 1_455 . 117.54(14) y
S3 Ag2 S2 . . 95.31(5) y
O41 Ag3 S3 . . 122.71(13) y
O41 Ag3 S4 . . 103.18(14) y
S3 Ag3 S4 . . 81.63(5) y
O73 Ag4 S4 1_455 . 138.85(12) y
O73 Ag4 O61 1_455 . 81.07(16) y
S4 Ag4 O61 . . 138.47(12) y
O73 Ag4 O62 1_455 . 129.80(17) y
S4 Ag4 O62 . . 91.30(13) y
O61 Ag4 O62 . . 49.68(16) y
O63 Ag5 S5 . . 138.86(12) y
O63 Ag5 O72 . . 82.35(16) y
S5 Ag5 O72 . . 136.54(12) y
O63 Ag5 O71 . . 130.57(17) y
S5 Ag5 O71 . . 90.50(13) y
O72 Ag5 O71 . . 49.56(16) y
O82 Ag6 O93 . 1_655 75.94(18) y
O82 Ag6 S6 . . 121.17(13) y
O93 Ag6 S6 1_655 . 162.39(13) y
O82 Ag6 S5 . . 106.05(13) y
O93 Ag6 S5 1_655 . 90.57(14) y
S6 Ag6 S5 . . 80.90(5) y
O31 Ag7 O91 . . 78.6(2) y
O31 Ag7 S6 . . 149.44(18) y
O91 Ag7 S6 . . 118.46(17) y
O31 Ag7 S7 . . 97.1(2) y
O91 Ag7 S7 . . 118.44(15) y
S6 Ag7 S7 . . 95.84(5) y
O82 Ag8 O83 1_455 1_455 51.1(2) y
O82 Ag8 S7 1_455 . 121.37(15) y
O83 Ag8 S7 1_455 . 134.1(2) y
O82 Ag8 O121 1_455 . 76.6(2) y
O83 Ag8 O121 1_455 . 114.0(2) y
S7 Ag8 O121 . . 104.84(17) y
O82 Ag8 S8 1_455 . 148.40(14) y
O83 Ag8 S8 1_455 . 123.3(2) y
S7 Ag8 S8 . . 85.39(5) y
O121 Ag8 S8 . . 80.5(2) y
O21 Ag9 O12 . . 89.76(16) y
O21 Ag9 S8 . . 140.90(11) y
O12 Ag9 S8 . . 128.78(13) y
O11 Ag10 O23 . 1_455 88.26(16) y
O11 Ag10 S1 . . 141.74(11) y
O23 Ag10 S1 1_455 . 128.36(13) y
C11 S1 C17 . . 104.8(3) y
C11 S1 Ag10 . . 115.5(2) y
C17 S1 Ag10 . . 104.0(2) y
C11 S1 Ag1 . . 114.4(2) y
C17 S1 Ag1 . . 96.8(2) y
Ag10 S1 Ag1 . . 117.76(7) y
C21 S2 C18 . . 100.7(3) y
C21 S2 Ag1 . . 112.7(2) y
C18 S2 Ag1 . . 99.2(2) y
C21 S2 Ag2 . . 113.6(2) y
C18 S2 Ag2 . . 109.5(2) y
Ag1 S2 Ag2 . . 118.43(6) y
C31 S3 C39 . . 101.8(3) y
C31 S3 Ag2 . . 104.6(2) y
C39 S3 Ag2 . . 103.7(2) y
C31 S3 Ag3 . . 112.9(2) y
C39 S3 Ag3 . . 99.6(2) y
Ag2 S3 Ag3 . . 130.24(7) y
C41 S4 C38 . . 101.3(3) y
C41 S4 Ag4 . . 111.9(2) y
C38 S4 Ag4 . . 111.2(2) y
C41 S4 Ag3 . . 124.7(2) y
C38 S4 Ag3 . . 101.7(2) y
Ag4 S4 Ag3 . . 105.23(6) y
C51 S5 C57 . . 103.0(3) y
C51 S5 Ag5 . . 109.2(2) y
C57 S5 Ag5 . . 111.8(2) y
C51 S5 Ag6 . . 120.5(2) y
C57 S5 Ag6 . . 102.9(2) y
Ag5 S5 Ag6 . . 109.08(6) y
C61 S6 C58 . . 101.1(3) y
C61 S6 Ag7 . . 104.3(2) y
C58 S6 Ag7 . . 104.3(2) y
C61 S6 Ag6 . . 112.5(2) y
C58 S6 Ag6 . . 100.3(2) y
Ag7 S6 Ag6 . . 130.14(7) y
C71 S7 C77 . . 100.6(3) y
C71 S7 Ag8 . . 111.0(2) y
C77 S7 Ag8 . . 98.4(2) y
C71 S7 Ag7 . . 110.9(2) y
C77 S7 Ag7 . . 106.7(2) y
Ag8 S7 Ag7 . . 125.32(7) y
C81 S8 C78 . . 104.7(3) y
C81 S8 Ag9 . . 113.4(2) y
C78 S8 Ag9 . . 102.4(2) y
C81 S8 Ag8 . . 114.9(2) y
C78 S8 Ag8 . . 95.6(2) y
Ag9 S8 Ag8 . . 121.30(7) y
N1 O11 Ag10 . . 106.2(4) y
N1 O12 Ag9 . . 100.6(4) y
N2 O21 Ag9 . . 107.3(4) y
N2 O23 Ag10 . 1_655 99.4(4) y
N3 O31 Ag7 . . 121.9(5) y
N3 O32 Ag1 . 1_655 124.7(5) y
N4 O41 Ag1 . 1_655 97.8(4) y
N4 O41 Ag3 . . 146.6(4) y
Ag1 O41 Ag3 1_655 . 101.26(19) y
N4 O43 Ag1 . 1_655 93.2(4) y
N5 O53 Ag2 . 1_655 111.4(4) y
N6 O61 Ag4 . . 96.8(4) y
N6 O62 Ag4 . . 94.6(4) y
N6 O63 Ag5 . . 106.7(4) y
N7 O71 Ag5 . . 93.9(4) y
N7 O72 Ag5 . . 97.3(4) y
N7 O73 Ag4 . 1_655 107.0(4) y
N8 O82 Ag8 . 1_655 100.0(5) y
N8 O82 Ag6 . . 145.7(5) y
Ag8 O82 Ag6 1_655 . 106.8(2) y
N8 O83 Ag8 . 1_655 94.5(6) y
N9 O91 Ag7 . . 110.6(5) y
N9 O93 Ag6 . 1_455 102.7(4) y
N12 O121 Ag8 . . 134.4(6) y
N12 O122 Ag2 . . 119.9(5) y
O13 N1 O12 . . 120.1(6) y
O13 N1 O11 . . 120.6(5) y
O12 N1 O11 . . 119.3(6) y
O22 N2 O23 . . 120.6(6) y
O22 N2 O21 . . 120.7(6) y
O23 N2 O21 . . 118.6(6) y
O31 N3 O33 . . 121.5(7) y
O31 N3 O32 . . 116.2(7) y
O33 N3 O32 . . 122.3(7) y
O42 N4 O43 . . 122.8(6) y
O42 N4 O41 . . 119.7(6) y
O43 N4 O41 . . 117.4(6) y
O52 N5 O53 . . 120.9(6) y
O52 N5 O51 . . 119.0(6) y
O53 N5 O51 . . 120.1(6) y
O62 N6 O63 . . 121.1(6) y
O62 N6 O61 . . 119.0(6) y
O63 N6 O61 . . 119.9(6) y
O71 N7 O72 . . 119.3(6) y
O71 N7 O73 . . 121.3(6) y
O72 N7 O73 . . 119.4(6) y
O81 N8 O82 . . 122.5(8) y
O81 N8 O83 . . 123.2(9) y
O82 N8 O83 . . 114.4(8) y
O91 N9 O92 . . 121.3(6) y
O91 N9 O93 . . 120.8(6) y
O92 N9 O93 . . 117.9(6) y
O123 N12 O121 . . 123.8(8) y
O123 N12 O122 . . 122.0(7) y
O121 N12 O122 . . 114.2(8) y
C12 C11 C16 . . 119.7(7) y
C12 C11 S1 . . 123.1(6) y
C16 C11 S1 . . 117.1(5) y
C11 C12 C13 . . 119.7(7) y
C11 C12 H12 . . 120.1 ?
C13 C12 H12 . . 120.1 ?
C14 C13 C12 . . 121.6(7) y
C14 C13 H13 . . 119.2 ?
C12 C13 H13 . . 119.2 ?
C15 C14 C13 . . 118.2(7) y
C15 C14 H14 . . 120.9 ?
C13 C14 H14 . . 120.9 ?
C14 C15 C16 . . 121.1(8) y
C14 C15 H15 . . 119.5 ?
C16 C15 H15 . . 119.5 ?
C11 C16 C15 . . 119.6(7) y
C11 C16 H16 . . 120.2 ?
C15 C16 H16 . . 120.2 ?
C18 C17 S1 . . 108.6(5) y
C18 C17 H17A . . 110 ?
S1 C17 H17A . . 110 ?
C18 C17 H17B . . 110 ?
S1 C17 H17B . . 110 ?
H17A C17 H17B . . 108.3 ?
C17 C18 S2 . . 113.0(5) y
C17 C18 H18A . . 109 ?
S2 C18 H18A . . 109 ?
C17 C18 H18B . . 109 ?
S2 C18 H18B . . 109 ?
H18A C18 H18B . . 107.8 ?
C22 C21 C26 . . 122.0(6) y
C22 C21 S2 . . 119.9(5) y
C26 C21 S2 . . 118.2(5) y
C21 C22 C23 . . 118.1(7) y
C21 C22 H22 . . 121 ?
C23 C22 H22 . . 121 ?
C24 C23 C22 . . 120.3(7) y
C24 C23 H23 . . 119.8 ?
C22 C23 H23 . . 119.8 ?
C25 C24 C23 . . 119.2(7) y
C25 C24 H24 . . 120.4 ?
C23 C24 H24 . . 120.4 ?
C26 C25 C24 . . 122.3(7) y
C26 C25 H25 . . 118.9 ?
C24 C25 H25 . . 118.9 ?
C25 C26 C21 . . 118.1(7) y
C25 C26 H26 . . 121 ?
C21 C26 H26 . . 121 ?
C36 C31 C32 . . 120.5(7) y
C36 C31 S3 . . 120.3(6) y
C32 C31 S3 . . 119.1(5) y
C33 C32 C31 . . 119.5(8) y
C33 C32 H32 . . 120.3 ?
C31 C32 H32 . . 120.3 ?
C32 C33 C34 . . 121.0(9) y
C32 C33 H33 . . 119.5 ?
C34 C33 H33 . . 119.5 ?
C35 C34 C33 . . 119.7(8) y
C35 C34 H34 . . 120.2 ?
C33 C34 H34 . . 120.2 ?
C34 C35 C36 . . 120.8(8) y
C34 C35 H35 . . 119.6 ?
C36 C35 H35 . . 119.6 ?
C31 C36 C35 . . 118.4(8) y
C31 C36 H36 . . 120.8 ?
C35 C36 H36 . . 120.8 ?
C39 C38 S4 . . 111.4(4) y
C39 C38 H38A . . 109.4 ?
S4 C38 H38A . . 109.4 ?
C39 C38 H38B . . 109.4 ?
S4 C38 H38B . . 109.4 ?
H38A C38 H38B . . 108 ?
C38 C39 S3 . . 114.2(5) y
C38 C39 H39A . . 108.7 ?
S3 C39 H39A . . 108.7 ?
C38 C39 H39B . . 108.7 ?
S3 C39 H39B . . 108.7 ?
H39A C39 H39B . . 107.6 ?
C42 C41 C46 . . 120.4(7) y
C42 C41 S4 . . 119.7(5) y
C46 C41 S4 . . 119.9(5) y
C41 C42 C43 . . 118.8(7) y
C41 C42 H42 . . 120.6 ?
C43 C42 H42 . . 120.6 ?
C44 C43 C42 . . 120.5(8) y
C44 C43 H43 . . 119.8 ?
C42 C43 H43 . . 119.8 ?
C45 C44 C43 . . 120.2(7) y
C45 C44 H44 . . 119.9 ?
C43 C44 H44 . . 119.9 ?
C46 C45 C44 . . 120.0(7) y
C46 C45 H45 . . 120 ?
C44 C45 H45 . . 120 ?
C45 C46 C41 . . 120.1(7) y
C45 C46 H46 . . 119.9 ?
C41 C46 H46 . . 119.9 ?
C56 C51 C52 . . 120.9(7) y
C56 C51 S5 . . 118.2(6) y
C52 C51 S5 . . 120.9(5) y
C51 C52 C53 . . 119.6(7) y
C51 C52 H52 . . 120.2 ?
C53 C52 H52 . . 120.2 ?
C54 C53 C52 . . 119.9(7) y
C54 C53 H53 . . 120 ?
C52 C53 H53 . . 120 ?
C53 C54 C55 . . 119.1(7) y
C53 C54 H54 . . 120.4 ?
C55 C54 H54 . . 120.4 ?
C56 C55 C54 . . 121.5(8) y
C56 C55 H55 . . 119.3 ?
C54 C55 H55 . . 119.3 ?
C51 C56 C55 . . 119.0(7) y
C51 C56 H56 . . 120.5 ?
C55 C56 H56 . . 120.5 ?
C58 C57 S5 . . 110.5(5) y
C58 C57 H57A . . 109.6 ?
S5 C57 H57A . . 109.6 ?
C58 C57 H57B . . 109.6 ?
S5 C57 H57B . . 109.6 ?
H57A C57 H57B . . 108.1 ?
C57 C58 S6 . . 114.3(5) y
C57 C58 H58A . . 108.7 ?
S6 C58 H58A . . 108.7 ?
C57 C58 H58B . . 108.7 ?
S6 C58 H58B . . 108.7 ?
H58A C58 H58B . . 107.6 ?
C66 C61 C62 . . 120.9(6) y
C66 C61 S6 . . 120.3(5) y
C62 C61 S6 . . 118.8(5) y
C61 C62 C63 . . 118.8(7) y
C61 C62 H62 . . 120.6 ?
C63 C62 H62 . . 120.6 ?
C64 C63 C62 . . 121.2(7) y
C64 C63 H63 . . 119.4 ?
C62 C63 H63 . . 119.4 ?
C63 C64 C65 . . 119.1(7) y
C63 C64 H64 . . 120.4 ?
C65 C64 H64 . . 120.4 ?
C66 C65 C64 . . 120.4(7) y
C66 C65 H65 . . 119.8 ?
C64 C65 H65 . . 119.8 ?
C61 C66 C65 . . 119.6(7) y
C61 C66 H66 . . 120.2 ?
C65 C66 H66 . . 120.2 ?
C72 C71 C76 . . 121.0(7) y
C72 C71 S7 . . 119.4(6) y
C76 C71 S7 . . 119.6(5) y
C71 C72 C73 . . 119.5(7) y
C71 C72 H72 . . 120.3 ?
C73 C72 H72 . . 120.3 ?
C74 C73 C72 . . 118.9(7) y
C74 C73 H73 . . 120.5 ?
C72 C73 H73 . . 120.5 ?
C75 C74 C73 . . 121.4(7) y
C75 C74 H74 . . 119.3 ?
C73 C74 H74 . . 119.3 ?
C74 C75 C76 . . 119.8(7) y
C74 C75 H75 . . 120.1 ?
C76 C75 H75 . . 120.1 ?
C71 C76 C75 . . 119.3(7) y
C71 C76 H76 . . 120.4 ?
C75 C76 H76 . . 120.4 ?
C78 C77 S7 . . 113.5(5) y
C78 C77 H77A . . 108.9 ?
S7 C77 H77A . . 108.9 ?
C78 C77 H77B . . 108.9 ?
S7 C77 H77B . . 108.9 ?
H77A C77 H77B . . 107.7 ?
C77 C78 S8 . . 108.1(4) y
C77 C78 H78A . . 110.1 ?
S8 C78 H78A . . 110.1 ?
C77 C78 H78B . . 110.1 ?
S8 C78 H78B . . 110.1 ?
H78A C78 H78B . . 108.4 ?
C86 C81 C82 . . 119.2(7) y
C86 C81 S8 . . 116.5(5) y
C82 C81 S8 . . 124.3(6) y
C83 C82 C81 . . 120.0(7) y
C83 C82 H82 . . 120 ?
C81 C82 H82 . . 120 ?
C84 C83 C82 . . 120.9(7) y
C84 C83 H83 . . 119.5 ?
C82 C83 H83 . . 119.5 ?
C83 C84 C85 . . 119.9(7) y
C83 C84 H84 . . 120 ?
C85 C84 H84 . . 120 ?
C84 C85 C86 . . 120.2(7) y
C84 C85 H85 . . 119.9 ?
C86 C85 H85 . . 119.9 ?
C85 C86 C81 . . 119.7(7) y
C85 C86 H86 . . 120.1 ?
C81 C86 H86 . . 120.1 ?

loop_
_geom_bond_atom_site_label_1
_geom_bond_atom_site_label_2
_geom_bond_site_symmetry_2
_geom_bond_distance
_geom_bond_publ_flag
Ag1 O41 1_455 2.391(5) y
Ag1 O32 1_455 2.469(6) y
Ag1 S2 . 2.4905(17) y
Ag1 O43 1_455 2.495(5) y
Ag1 S1 . 2.6616(18) y
Ag2 O122 . 2.328(6) y
Ag2 O53 1_455 2.423(5) y
Ag2 S3 . 2.5463(17) y
Ag2 S2 . 2.6708(17) y
Ag3 O41 . 2.505(5) y
Ag3 S3 . 2.5802(17) y
Ag3 S4 . 2.6994(18) y
Ag4 O73 1_455 2.342(5) y
Ag4 S4 . 2.4658(18) y
Ag4 O61 . 2.504(5) y
Ag4 O62 . 2.567(6) y
Ag5 O63 . 2.350(5) y
Ag5 S5 . 2.4659(17) y
Ag5 O72 . 2.494(5) y
Ag5 O71 . 2.572(5) y
Ag6 O82 . 2.552(6) y
Ag6 O93 1_655 2.600(5) y
Ag6 S6 . 2.6108(17) y
Ag6 S5 . 2.6861(18) y
Ag7 O31 . 2.311(6) y
Ag7 O91 . 2.407(6) y
Ag7 S6 . 2.5330(17) y
Ag7 S7 . 2.7126(18) y
Ag8 O82 1_455 2.382(5) y
Ag8 O83 1_455 2.467(9) y
Ag8 S7 . 2.5143(19) y
Ag8 O121 . 2.559(7) y
Ag8 S8 . 2.6519(18) y
Ag9 O21 . 2.385(5) y
Ag9 O12 . 2.455(5) y
Ag9 S8 . 2.5368(18) y
Ag10 O11 . 2.395(5) y
Ag10 O23 1_455 2.468(5) y
Ag10 S1 . 2.5246(18) y
S1 C11 . 1.781(7) y
S1 C17 . 1.816(6) y
S2 C21 . 1.794(7) y
S2 C18 . 1.813(6) y
S3 C31 . 1.792(7) y
S3 C39 . 1.825(6) y
S4 C41 . 1.790(7) y
S4 C38 . 1.828(6) y
S5 C51 . 1.795(7) y
S5 C57 . 1.820(7) y
S6 C61 . 1.796(7) y
S6 C58 . 1.824(6) y
S7 C71 . 1.786(7) y
S7 C77 . 1.823(7) y
S8 C81 . 1.779(7) y
S8 C78 . 1.832(6) y
O11 N1 . 1.269(7) y
O12 N1 . 1.240(7) y
O13 N1 . 1.236(7) y
O21 N2 . 1.276(7) y
O22 N2 . 1.229(7) y
O23 N2 . 1.243(7) y
O23 Ag10 1_655 2.468(5) y
O31 N3 . 1.215(8) y
O32 N3 . 1.237(8) y
O32 Ag1 1_655 2.469(6) y
O33 N3 . 1.231(8) y
O41 N4 . 1.252(7) y
O41 Ag1 1_655 2.391(5) y
O42 N4 . 1.221(7) y
O43 N4 . 1.235(7) y
O43 Ag1 1_655 2.495(5) y
O51 N5 . 1.275(7) y
O52 N5 . 1.232(7) y
O53 N5 . 1.236(7) y
O53 Ag2 1_655 2.423(5) y
O61 N6 . 1.252(7) y
O62 N6 . 1.221(7) y
O63 N6 . 1.249(7) y
O71 N7 . 1.223(7) y
O72 N7 . 1.239(7) y
O73 N7 . 1.264(7) y
O73 Ag4 1_655 2.342(5) y
O81 N8 . 1.203(9) y
O82 N8 . 1.223(8) y
O82 Ag8 1_655 2.382(5) y
O83 N8 . 1.268(9) y
O83 Ag8 1_655 2.467(9) y
O91 N9 . 1.222(8) y
O92 N9 . 1.247(7) y
O93 N9 . 1.248(7) y
O93 Ag6 1_455 2.600(5) y
O121 N12 . 1.225(8) y
O122 N12 . 1.225(8) y
O123 N12 . 1.211(8) y
C11 C12 . 1.366(9) y
C11 C16 . 1.378(10) y
C12 C13 . 1.376(10) y
C12 H12 . 0.95 ?
C13 C14 . 1.37(1) y
C13 H13 . 0.95 ?
C14 C15 . 1.369(10) y
C14 H14 . 0.95 ?
C15 C16 . 1.383(11) y
C15 H15 . 0.95 ?
C16 H16 . 0.95 ?
C17 C18 . 1.533(9) y
C17 H17A . 0.99 ?
C17 H17B . 0.99 ?
C18 H18A . 0.99 ?
C18 H18B . 0.99 ?
C21 C22 . 1.378(9) y
C21 C26 . 1.388(9) y
C22 C23 . 1.393(9) y
C22 H22 . 0.95 ?
C23 C24 . 1.387(10) y
C23 H23 . 0.95 ?
C24 C25 . 1.365(10) y
C24 H24 . 0.95 ?
C25 C26 . 1.36(1) y
C25 H25 . 0.95 ?
C26 H26 . 0.95 ?
C31 C36 . 1.39(1) y
C31 C32 . 1.399(10) y
C32 C33 . 1.354(11) y
C32 H32 . 0.95 ?
C33 C34 . 1.392(13) y
C33 H33 . 0.95 ?
C34 C35 . 1.365(13) y
C34 H34 . 0.95 ?
C35 C36 . 1.399(11) y
C35 H35 . 0.95 ?
C36 H36 . 0.95 ?
C38 C39 . 1.509(9) y
C38 H38A . 0.99 ?
C38 H38B . 0.99 ?
C39 H39A . 0.99 ?
C39 H39B . 0.99 ?
C41 C42 . 1.369(9) y
C41 C46 . 1.396(9) y
C42 C43 . 1.394(11) y
C42 H42 . 0.95 ?
C43 C44 . 1.378(11) y
C43 H43 . 0.95 ?
C44 C45 . 1.373(11) y
C44 H44 . 0.95 ?
C45 C46 . 1.366(9) y
C45 H45 . 0.95 ?
C46 H46 . 0.95 ?
C51 C56 . 1.368(10) y
C51 C52 . 1.378(10) y
C52 C53 . 1.386(10) y
C52 H52 . 0.95 ?
C53 C54 . 1.378(10) y
C53 H53 . 0.95 ?
C54 C55 . 1.379(10) y
C54 H54 . 0.95 ?
C55 C56 . 1.372(10) y
C55 H55 . 0.95 ?
C56 H56 . 0.95 ?
C57 C58 . 1.517(9) y
C57 H57A . 0.99 ?
C57 H57B . 0.99 ?
C58 H58A . 0.99 ?
C58 H58B . 0.99 ?
C61 C66 . 1.376(9) y
C61 C62 . 1.380(9) y
C62 C63 . 1.387(10) y
C62 H62 . 0.95 ?
C63 C64 . 1.373(11) y
C63 H63 . 0.95 ?
C64 C65 . 1.388(10) y
C64 H64 . 0.95 ?
C65 C66 . 1.380(9) y
C65 H65 . 0.95 ?
C66 H66 . 0.95 ?
C71 C72 . 1.372(9) y
C71 C76 . 1.38(1) y
C72 C73 . 1.395(10) y
C72 H72 . 0.95 ?
C73 C74 . 1.386(11) y
C73 H73 . 0.95 ?
C74 C75 . 1.353(11) y
C74 H74 . 0.95 ?
C75 C76 . 1.392(10) y
C75 H75 . 0.95 ?
C76 H76 . 0.95 ?
C77 C78 . 1.530(9) y
C77 H77A . 0.99 ?
C77 H77B . 0.99 ?
C78 H78A . 0.99 ?
C78 H78B . 0.99 ?
C81 C86 . 1.389(9) y
C81 C82 . 1.391(9) y
C82 C83 . 1.377(10) y
C82 H82 . 0.95 ?
C83 C84 . 1.362(10) y
C83 H83 . 0.95 ?
C84 C85 . 1.379(10) y
C84 H84 . 0.95 ?
C85 C86 . 1.389(10) y
C85 H85 . 0.95 ?
C86 H86 . 0.95 ?

loop_
_geom_torsion_atom_site_label_1
_geom_torsion_atom_site_label_2
_geom_torsion_atom_site_label_3
_geom_torsion_atom_site_label_4
_geom_torsion_site_symmetry_1
_geom_torsion_site_symmetry_4
_geom_torsion
O11 Ag10 S1 C11 . . 125.0(3)
O23 Ag10 S1 C11 1_455 . -74.8(3)
O11 Ag10 S1 C17 . . 10.8(3)
O23 Ag10 S1 C17 1_455 . 171.0(3)
O11 Ag10 S1 Ag1 . . -94.8(2)
O23 Ag10 S1 Ag1 1_455 . 65.42(17)
O41 Ag1 S1 C11 1_455 . 58.5(4)
O32 Ag1 S1 C11 1_455 . 116.6(3)
S2 Ag1 S1 C11 . . -125.5(2)
O43 Ag1 S1 C11 1_455 . 5.6(3)
O41 Ag1 S1 C17 1_455 . 168.2(3)
O32 Ag1 S1 C17 1_455 . -133.7(3)
S2 Ag1 S1 C17 . . -15.9(2)
O43 Ag1 S1 C17 1_455 . 115.3(3)
O41 Ag1 S1 Ag10 1_455 . -82.1(3)
O32 Ag1 S1 Ag10 1_455 . -23.97(15)
S2 Ag1 S1 Ag10 . . 93.89(7)
O43 Ag1 S1 Ag10 1_455 . -134.94(15)
O41 Ag1 S2 C21 1_455 . -89.8(3)
O32 Ag1 S2 C21 1_455 . 173.5(3)
O43 Ag1 S2 C21 1_455 . -23.3(3)
S1 Ag1 S2 C21 . . 92.8(2)
O41 Ag1 S2 C18 1_455 . 164.5(3)
O32 Ag1 S2 C18 1_455 . 67.7(3)
O43 Ag1 S2 C18 1_455 . -129.0(3)
S1 Ag1 S2 C18 . . -13.0(2)
O41 Ag1 S2 Ag2 1_455 . 46.33(17)
O32 Ag1 S2 Ag2 1_455 . -50.4(2)
O43 Ag1 S2 Ag2 1_455 . 112.82(16)
S1 Ag1 S2 Ag2 . . -131.12(7)
O122 Ag2 S2 C21 . . -132.7(3)
O53 Ag2 S2 C21 1_455 . 145.6(3)
S3 Ag2 S2 C21 . . 19.2(2)
O122 Ag2 S2 C18 . . -21.0(3)
O53 Ag2 S2 C18 1_455 . -102.8(3)
S3 Ag2 S2 C18 . . 130.9(2)
O122 Ag2 S2 Ag1 . . 91.59(17)
O53 Ag2 S2 Ag1 1_455 . 9.82(19)
S3 Ag2 S2 Ag1 . . -116.51(7)
O122 Ag2 S3 C31 . . 162.5(4)
O53 Ag2 S3 C31 1_455 . -82.4(3)
S2 Ag2 S3 C31 . . 43.1(2)
O122 Ag2 S3 C39 . . -91.2(4)
O53 Ag2 S3 C39 1_455 . 23.9(3)
S2 Ag2 S3 C39 . . 149.3(2)
O122 Ag2 S3 Ag3 . . 24.3(4)
O53 Ag2 S3 Ag3 1_455 . 139.33(16)
S2 Ag2 S3 Ag3 . . -95.21(9)
O41 Ag3 S3 C31 . . -14.6(3)
S4 Ag3 S3 C31 . . 85.7(2)
O41 Ag3 S3 C39 . . -121.8(3)
S4 Ag3 S3 C39 . . -21.5(2)
O41 Ag3 S3 Ag2 . . 121.03(18)
S4 Ag3 S3 Ag2 . . -138.63(9)
O73 Ag4 S4 C41 1_455 . 140.7(3)
O61 Ag4 S4 C41 . . -59.8(3)
O62 Ag4 S4 C41 . . -41.7(3)
O73 Ag4 S4 C38 1_455 . 28.3(3)
O61 Ag4 S4 C38 . . -172.3(3)
O62 Ag4 S4 C38 . . -154.2(3)
O73 Ag4 S4 Ag3 1_455 . -81.05(19)
O61 Ag4 S4 Ag3 . . 78.4(2)
O62 Ag4 S4 Ag3 . . 96.49(15)
O41 Ag3 S4 C41 . . 5.1(3)
S3 Ag3 S4 C41 . . -116.7(3)
O41 Ag3 S4 C38 . . 117.8(3)
S3 Ag3 S4 C38 . . -3.9(2)
O41 Ag3 S4 Ag4 . . -126.15(13)
S3 Ag3 S4 Ag4 . . 112.08(7)
O63 Ag5 S5 C51 . . -146.8(3)
O72 Ag5 S5 C51 . . 57.2(3)
O71 Ag5 S5 C51 . . 36.2(3)
O63 Ag5 S5 C57 . . -33.5(3)
O72 Ag5 S5 C57 . . 170.4(3)
O71 Ag5 S5 C57 . . 149.5(3)
O63 Ag5 S5 Ag6 . . 79.6(2)
O72 Ag5 S5 Ag6 . . -76.42(19)
O71 Ag5 S5 Ag6 . . -97.37(14)
O82 Ag6 S5 C51 . . 1.1(3)
O93 Ag6 S5 C51 1_655 . -74.5(3)
S6 Ag6 S5 C51 . . 121.0(3)
O82 Ag6 S5 C57 . . -112.7(3)
O93 Ag6 S5 C57 1_655 . 171.8(3)
S6 Ag6 S5 C57 . . 7.3(2)
O82 Ag6 S5 Ag5 . . 128.48(14)
O93 Ag6 S5 Ag5 1_655 . 52.96(14)
S6 Ag6 S5 Ag5 . . -111.56(7)
O31 Ag7 S6 C61 . . -157.5(4)
O91 Ag7 S6 C61 . . 84.1(3)
S7 Ag7 S6 C61 . . -42.7(2)
O31 Ag7 S6 C58 . . 96.8(5)
O91 Ag7 S6 C58 . . -21.6(3)
S7 Ag7 S6 C58 . . -148.4(2)
O31 Ag7 S6 Ag6 . . -20.4(4)
O91 Ag7 S6 Ag6 . . -138.73(17)
S7 Ag7 S6 Ag6 . . 94.40(9)
O82 Ag6 S6 C61 . . 15.3(3)
O93 Ag6 S6 C61 1_655 . -149.9(5)
S5 Ag6 S6 C61 . . -88.0(2)
O82 Ag6 S6 C58 . . 122.0(3)
O93 Ag6 S6 C58 1_655 . -43.2(5)
S5 Ag6 S6 C58 . . 18.7(2)
O82 Ag6 S6 Ag7 . . -119.14(17)
O93 Ag6 S6 Ag7 1_655 . 75.6(5)
S5 Ag6 S6 Ag7 . . 137.53(9)
O82 Ag8 S7 C71 1_455 . 102.7(3)
O83 Ag8 S7 C71 1_455 . 38.4(4)
O121 Ag8 S7 C71 . . -174.1(3)
S8 Ag8 S7 C71 . . -95.2(2)
O82 Ag8 S7 C77 1_455 . -152.4(3)
O83 Ag8 S7 C77 1_455 . 143.2(3)
O121 Ag8 S7 C77 . . -69.2(3)
S8 Ag8 S7 C77 . . 9.7(2)
O82 Ag8 S7 Ag7 1_455 . -34.99(19)
O83 Ag8 S7 Ag7 1_455 . -99.3(3)
O121 Ag8 S7 Ag7 . . 48.2(2)
S8 Ag8 S7 Ag7 . . 127.12(8)
O31 Ag7 S7 C71 . . 129.5(3)
O91 Ag7 S7 C71 . . -149.6(3)
S6 Ag7 S7 C71 . . -22.8(2)
O31 Ag7 S7 C77 . . 20.8(3)
O91 Ag7 S7 C77 . . 101.7(3)
S6 Ag7 S7 C77 . . -131.4(2)
O31 Ag7 S7 Ag8 . . -92.74(18)
O91 Ag7 S7 Ag8 . . -11.9(2)
S6 Ag7 S7 Ag8 . . 114.99(8)
O21 Ag9 S8 C81 . . -114.3(3)
O12 Ag9 S8 C81 . . 77.2(3)
O21 Ag9 S8 C78 . . -2.0(3)
O12 Ag9 S8 C78 . . -170.6(3)
O21 Ag9 S8 Ag8 . . 102.5(2)
O12 Ag9 S8 Ag8 . . -66.05(17)
O82 Ag8 S8 C81 1_455 . -81.7(4)
O83 Ag8 S8 C81 1_455 . -13.2(3)
S7 Ag8 S8 C81 . . 128.3(3)
O121 Ag8 S8 C81 . . -125.8(3)
O82 Ag8 S8 C78 1_455 . 169.2(4)
O83 Ag8 S8 C78 1_455 . -122.3(3)
S7 Ag8 S8 C78 . . 19.2(2)
O121 Ag8 S8 C78 . . 125.1(3)
O82 Ag8 S8 Ag9 1_455 . 61.0(3)
O83 Ag8 S8 Ag9 1_455 . 129.6(2)
S7 Ag8 S8 Ag9 . . -88.95(8)
O121 Ag8 S8 Ag9 . . 16.95(18)
O23 Ag10 O11 N1 1_455 . -163.1(4)
S1 Ag10 O11 N1 . . 1.5(5)
O21 Ag9 O12 N1 . . 150.4(4)
S8 Ag9 O12 N1 . . -36.8(5)
O12 Ag9 O21 N2 . . 161.9(4)
S8 Ag9 O21 N2 . . -9.2(5)
O91 Ag7 O31 N3 . . 153.3(7)
S6 Ag7 O31 N3 . . 25.4(9)
S7 Ag7 O31 N3 . . -89.0(7)
S3 Ag3 O41 N4 . . -2.1(9)
S4 Ag3 O41 N4 . . -90.7(9)
S3 Ag3 O41 Ag1 . 1_655 -125.94(13)
S4 Ag3 O41 Ag1 . 1_655 145.62(15)
O73 Ag4 O61 N6 1_455 . -169.1(4)
S4 Ag4 O61 N6 . . 24.4(5)
O62 Ag4 O61 N6 . . 0.4(4)
O73 Ag4 O62 N6 1_455 . 13.2(5)
S4 Ag4 O62 N6 . . -164.7(4)
O61 Ag4 O62 N6 . . -0.4(4)
S5 Ag5 O63 N6 . . 8.9(5)
O72 Ag5 O63 N6 . . 172.6(4)
O71 Ag5 O63 N6 . . -175.0(4)
O63 Ag5 O71 N7 . . -16.6(5)
S5 Ag5 O71 N7 . . 160.8(4)
O72 Ag5 O71 N7 . . -0.4(4)
O63 Ag5 O72 N7 . . 168.0(4)
S5 Ag5 O72 N7 . . -27.7(5)
O71 Ag5 O72 N7 . . 0.4(4)
O93 Ag6 O82 N8 1_655 . 162.3(9)
S6 Ag6 O82 N8 . . -13.1(9)
S5 Ag6 O82 N8 . . 75.9(9)
O93 Ag6 O82 Ag8 1_655 1_655 -58.0(2)
S6 Ag6 O82 Ag8 . 1_655 126.60(16)
S5 Ag6 O82 Ag8 . 1_655 -144.44(16)
O31 Ag7 O91 N9 . . 101.8(6)
S6 Ag7 O91 N9 . . -105.3(5)
S7 Ag7 O91 N9 . . 9.8(6)
O82 Ag8 O121 N12 1_455 . 128.1(10)
O83 Ag8 O121 N12 1_455 . 163.9(9)
S7 Ag8 O121 N12 . . 8.7(11)
S8 Ag8 O121 N12 . . -73.7(9)
O53 Ag2 O122 N12 1_455 . -164.2(7)
S3 Ag2 O122 N12 . . -38.5(9)
S2 Ag2 O122 N12 . . 79.6(7)
Ag9 O12 N1 O13 . . 5.9(7)
Ag9 O12 N1 O11 . . -172.2(5)
Ag10 O11 N1 O13 . . -175.8(5)
Ag10 O11 N1 O12 . . 2.3(7)
Ag10 O23 N2 O22 1_655 . -6.3(7)
Ag10 O23 N2 O21 1_655 . 170.9(4)
Ag9 O21 N2 O22 . . 175.8(5)
Ag9 O21 N2 O23 . . -1.4(7)
Ag7 O31 N3 O33 . . 32.1(9)
Ag7 O31 N3 O32 . . -147.5(6)
Ag1 O32 N3 O31 1_655 . 143.6(6)
Ag1 O32 N3 O33 1_655 . -36.1(9)
Ag1 O43 N4 O42 1_655 . -179.6(6)
Ag1 O43 N4 O41 1_655 . -0.1(6)
Ag1 O41 N4 O42 1_655 . 179.6(6)
Ag3 O41 N4 O42 . . 54.9(12)
Ag1 O41 N4 O43 1_655 . 0.1(7)
Ag3 O41 N4 O43 . . -124.4(8)
Ag2 O53 N5 O52 1_655 . -15.1(8)
Ag2 O53 N5 O51 1_655 . 163.1(5)
Ag4 O62 N6 O63 . . -178.0(5)
Ag4 O62 N6 O61 . . 0.7(7)
Ag5 O63 N6 O62 . . -160.7(5)
Ag5 O63 N6 O61 . . 20.7(7)
Ag4 O61 N6 O62 . . -0.7(7)
Ag4 O61 N6 O63 . . 178.0(5)
Ag5 O71 N7 O72 . . 0.6(6)
Ag5 O71 N7 O73 . . 179.7(5)
Ag5 O72 N7 O71 . . -0.7(7)
Ag5 O72 N7 O73 . . -179.7(5)
Ag4 O73 N7 O71 1_655 . 162.9(5)
Ag4 O73 N7 O72 1_655 . -18.1(7)
Ag8 O82 N8 O81 1_655 . 178.4(7)
Ag6 O82 N8 O81 . . -40.5(13)
Ag8 O82 N8 O83 1_655 . -2.5(8)
Ag6 O82 N8 O83 . . 138.5(8)
Ag8 O83 N8 O81 1_655 . -178.6(7)
Ag8 O83 N8 O82 1_655 . 2.3(8)
Ag7 O91 N9 O92 . . -161.9(5)
Ag7 O91 N9 O93 . . 17.7(8)
Ag6 O93 N9 O91 1_455 . -179.7(6)
Ag6 O93 N9 O92 1_455 . -0.1(7)
Ag8 O121 N12 O123 . . 37.3(14)
Ag8 O121 N12 O122 . . -141.8(8)
Ag2 O122 N12 O123 . . -27.4(10)
Ag2 O122 N12 O121 . . 151.7(6)
C17 S1 C11 C12 . . 47.2(7)
Ag10 S1 C11 C12 . . -66.5(6)
Ag1 S1 C11 C12 . . 152.0(5)
C17 S1 C11 C16 . . -135.4(6)
Ag10 S1 C11 C16 . . 110.8(6)
Ag1 S1 C11 C16 . . -30.7(7)
C16 C11 C12 C13 . . -0.1(11)
S1 C11 C12 C13 . . 177.2(6)
C11 C12 C13 C14 . . -2.0(11)
C12 C13 C14 C15 . . 1.1(11)
C13 C14 C15 C16 . . 1.7(12)
C12 C11 C16 C15 . . 2.8(11)
S1 C11 C16 C15 . . -174.7(7)
C14 C15 C16 C11 . . -3.7(13)
C11 S1 C17 C18 . . 166.7(5)
Ag10 S1 C17 C18 . . -71.7(5)
Ag1 S1 C17 C18 . . 49.2(5)
S1 C17 C18 S2 . . -73.5(5)
C21 S2 C18 C17 . . -65.0(5)
Ag1 S2 C18 C17 . . 50.4(5)
Ag2 S2 C18 C17 . . 175.1(4)
C18 S2 C21 C22 . . 110.7(6)
Ag1 S2 C21 C22 . . 5.9(6)
Ag2 S2 C21 C22 . . -132.4(5)
C18 S2 C21 C26 . . -69.7(6)
Ag1 S2 C21 C26 . . -174.5(5)
Ag2 S2 C21 C26 . . 47.2(6)
C26 C21 C22 C23 . . -1.3(10)
S2 C21 C22 C23 . . 178.1(5)
C21 C22 C23 C24 . . 1.6(11)
C22 C23 C24 C25 . . -0.7(11)
C23 C24 C25 C26 . . -0.6(12)
C24 C25 C26 C21 . . 0.9(11)
C22 C21 C26 C25 . . 0.1(10)
S2 C21 C26 C25 . . -179.4(5)
C39 S3 C31 C36 . . -76.0(6)
Ag2 S3 C31 C36 . . 31.7(6)
Ag3 S3 C31 C36 . . 178.2(5)
C39 S3 C31 C32 . . 106.6(6)
Ag2 S3 C31 C32 . . -145.7(5)
Ag3 S3 C31 C32 . . 0.8(6)
C36 C31 C32 C33 . . -1.8(11)
S3 C31 C32 C33 . . 175.7(6)
C31 C32 C33 C34 . . 2.2(12)
C32 C33 C34 C35 . . -0.8(12)
C33 C34 C35 C36 . . -1.0(12)
C32 C31 C36 C35 . . 0.1(1)
S3 C31 C36 C35 . . -177.3(5)
C34 C35 C36 C31 . . 1.3(11)
C41 S4 C38 C39 . . 165.9(5)
Ag4 S4 C38 C39 . . -75.1(5)
Ag3 S4 C38 C39 . . 36.5(5)
S4 C38 C39 S3 . . -66.1(6)
C31 S3 C39 C38 . . -60.7(5)
Ag2 S3 C39 C38 . . -169.1(4)
Ag3 S3 C39 C38 . . 55.3(5)
C38 S4 C41 C42 . . -101.4(6)
Ag4 S4 C41 C42 . . 140.1(5)
Ag3 S4 C41 C42 . . 11.6(7)
C38 S4 C41 C46 . . 79.0(6)
Ag4 S4 C41 C46 . . -39.5(6)
Ag3 S4 C41 C46 . . -168.1(4)
C46 C41 C42 C43 . . -1.7(10)
S4 C41 C42 C43 . . 178.6(6)
C41 C42 C43 C44 . . 0.4(11)
C42 C43 C44 C45 . . 0.6(11)
C43 C44 C45 C46 . . -0.2(11)
C44 C45 C46 C41 . . -1.1(10)
C42 C41 C46 C45 . . 2.1(10)
S4 C41 C46 C45 . . -178.3(5)
C57 S5 C51 C56 . . 119.5(6)
Ag5 S5 C51 C56 . . -121.6(6)
Ag6 S5 C51 C56 . . 5.8(7)
C57 S5 C51 C52 . . -61.0(6)
Ag5 S5 C51 C52 . . 57.9(6)
Ag6 S5 C51 C52 . . -174.7(5)
C56 C51 C52 C53 . . 0.5(11)
S5 C51 C52 C53 . . -178.9(6)
C51 C52 C53 C54 . . 1.3(11)
C52 C53 C54 C55 . . -1.8(11)
C53 C54 C55 C56 . . 0.7(11)
C52 C51 C56 C55 . . -1.7(11)
S5 C51 C56 C55 . . 177.8(6)
C54 C55 C56 C51 . . 1.1(11)
C51 S5 C57 C58 . . -165.5(5)
Ag5 S5 C57 C58 . . 77.4(5)
Ag6 S5 C57 C58 . . -39.5(5)
S5 C57 C58 S6 . . 66.2(6)
C61 S6 C58 C57 . . 62.8(5)
Ag7 S6 C58 C57 . . 170.9(4)
Ag6 S6 C58 C57 . . -52.9(5)
C58 S6 C61 C66 . . 82.4(6)
Ag7 S6 C61 C66 . . -25.7(5)
Ag6 S6 C61 C66 . . -171.4(4)
C58 S6 C61 C62 . . -98.7(6)
Ag7 S6 C61 C62 . . 153.2(5)
Ag6 S6 C61 C62 . . 7.5(6)
C66 C61 C62 C63 . . 1.4(10)
S6 C61 C62 C63 . . -177.5(5)
C61 C62 C63 C64 . . 0.4(11)
C62 C63 C64 C65 . . -1.7(11)
C63 C64 C65 C66 . . 1.2(11)
C62 C61 C66 C65 . . -1.9(9)
S6 C61 C66 C65 . . 177.0(5)
C64 C65 C66 C61 . . 0.6(10)
C77 S7 C71 C72 . . 66.5(6)
Ag8 S7 C71 C72 . . 169.9(5)
Ag7 S7 C71 C72 . . -46.1(6)
C77 S7 C71 C76 . . -115.5(6)
Ag8 S7 C71 C76 . . -12.2(6)
Ag7 S7 C71 C76 . . 131.9(5)
C76 C71 C72 C73 . . 1.3(10)
S7 C71 C72 C73 . . 179.2(5)
C71 C72 C73 C74 . . -1.1(11)
C72 C73 C74 C75 . . 0.9(12)
C73 C74 C75 C76 . . -0.6(12)
C72 C71 C76 C75 . . -1.0(10)
S7 C71 C76 C75 . . -178.8(5)
C74 C75 C76 C71 . . 0.7(11)
C71 S7 C77 C78 . . 65.3(5)
Ag8 S7 C77 C78 . . -48.1(5)
Ag7 S7 C77 C78 . . -178.9(4)
S7 C77 C78 S8 . . 74.7(5)
C81 S8 C78 C77 . . -170.0(4)
Ag9 S8 C78 C77 . . 71.4(4)
Ag8 S8 C78 C77 . . -52.4(4)
C78 S8 C81 C86 . . 166.2(5)
Ag9 S8 C81 C86 . . -82.9(5)
Ag8 S8 C81 C86 . . 62.7(6)
C78 S8 C81 C82 . . -14.3(7)
Ag9 S8 C81 C82 . . 96.5(6)
Ag8 S8 C81 C82 . . -117.8(6)
C86 C81 C82 C83 . . -0.2(10)
S8 C81 C82 C83 . . -179.8(5)
C81 C82 C83 C84 . . -0.1(11)
C82 C83 C84 C85 . . 0.8(11)
C83 C84 C85 C86 . . -1.1(10)
C84 C85 C86 C81 . . 0.8(10)
C82 C81 C86 C85 . . -0.2(10)
S8 C81 C86 C85 . . 179.6(5)
